data_4121591
loop_
_publ_author_name
'Poverenov, Elena'
'Zamoshchik, Natalia'
'Patra, Asit'
'Ridelman, Yonatan'
'Bendikov, Michael'

_publ_section_title
;
 Unusual doping of donor-acceptor-type conjugated polymers using lewis
 acids.
;
_journal_issue 13
_journal_name_full 'Journal of the American Chemical Society'
_journal_page_first 5138
_journal_page_last 5149
_journal_paper_doi 10.1021/ja501024n
_journal_volume 136
_journal_year 2014
_chemical_formula_moiety 'C18 H12 N2 O5 S2'
_chemical_formula_sum 'C18 H12 N2 O5 S2'
_chemical_formula_weight 400.42
_chemical_name_systematic
; 
 ? 
;
_space_group_IT_number 33
_symmetry_cell_setting orthorhombic
_symmetry_space_group_name_Hall 'P 2c -2n'
_symmetry_space_group_name_H-M 'P n a 21'
_atom_sites_solution_hydrogens geom
_atom_sites_solution_primary direct
_atom_sites_solution_secondary difmap
_audit_creation_method SHELXL-97
_cell_angle_alpha 90.00
_cell_angle_beta 90.00
_cell_angle_gamma 90.00
_cell_formula_units_Z 4
_cell_length_a 21.191(4)
_cell_length_b 15.335(3)
_cell_length_c 5.0155(10)
_cell_measurement_reflns_used 2324
_cell_measurement_temperature 120(2)
_cell_measurement_theta_max 27.88
_cell_measurement_theta_min 2.55
_cell_volume 1629.9(5)
_computing_cell_refinement HKL
_computing_data_collection 'Collect package (Bruker Nonius)'
_computing_data_reduction HKL
_computing_molecular_graphics 'Bruker SHELXTL'
_computing_publication_material 'Bruker SHELXTL'
_computing_structure_refinement 'SHELXL-97 (Sheldrick, 1997)'
_computing_structure_solution 'SHELXS-97 (Sheldrick, 1990)'
_diffrn_ambient_temperature 120(2)
_diffrn_measured_fraction_theta_full 0.980
_diffrn_measured_fraction_theta_max 0.980
_diffrn_measurement_device_type 'Nonius KappaCCD'
_diffrn_measurement_method 'phi and omega scans'
_diffrn_radiation_monochromator graphite
_diffrn_radiation_source 'fine-focus sealed tube'
_diffrn_radiation_type MoK\a
_diffrn_radiation_wavelength 0.71073
_diffrn_reflns_av_R_equivalents 0.0310
_diffrn_reflns_av_sigmaI/netI 0.0254
_diffrn_reflns_limit_h_max 28
_diffrn_reflns_limit_h_min 0
_diffrn_reflns_limit_k_max 20
_diffrn_reflns_limit_k_min 0
_diffrn_reflns_limit_l_max 6
_diffrn_reflns_limit_l_min 0
_diffrn_reflns_number 2358
_diffrn_reflns_theta_full 29.04
_diffrn_reflns_theta_max 29.04
_diffrn_reflns_theta_min 2.83
_exptl_absorpt_coefficient_mu 0.363
_exptl_absorpt_correction_T_max 0.9646
_exptl_absorpt_correction_T_min 0.8392
_exptl_absorpt_correction_type empirical
_exptl_crystal_colour orange
_exptl_crystal_density_diffrn 1.632
_exptl_crystal_density_method 'not measured'
_exptl_crystal_description plate
_exptl_crystal_F_000 824
_exptl_crystal_size_max 0.50
_exptl_crystal_size_mid 0.40
_exptl_crystal_size_min 0.10
_refine_diff_density_max 0.272
_refine_diff_density_min -0.289
_refine_diff_density_rms 0.050
_refine_ls_abs_structure_details 'Flack H D (1983), Acta Cryst. A39, 876-881'
_refine_ls_abs_structure_Flack 0.47(19)
_refine_ls_extinction_method none
_refine_ls_goodness_of_fit_ref 1.034
_refine_ls_hydrogen_treatment constr
_refine_ls_matrix_type full
_refine_ls_number_parameters 245
_refine_ls_number_reflns 2358
_refine_ls_number_restraints 1
_refine_ls_restrained_S_all 1.034
_refine_ls_R_factor_all 0.0339
_refine_ls_R_factor_gt 0.0287
_refine_ls_shift/su_max 0.001
_refine_ls_shift/su_mean 0.000
_refine_ls_structure_factor_coef Fsqd
_refine_ls_weighting_details 'calc w=1/[\s^2^(Fo^2^)+(0.0431P)^2^+0.3793P] where P=(Fo^2^+2Fc^2^)/3'
_refine_ls_weighting_scheme calc
_refine_ls_wR_factor_gt 0.0703
_refine_ls_wR_factor_ref 0.0729
_reflns_number_gt 2141
_reflns_number_total 2358
_reflns_threshold_expression >2sigma(I)
_cod_data_source_file ja501024n_si_002.cif
_cod_data_source_block bd53a
_cod_depositor_comments
;
The following automatic conversions were performed:

'_symmetry_cell_setting' value 'Orthorhombic' changed to
'orthorhombic' according to
/usr/data/users/saulius/automatic-downloads/current/ACS/lib/dictionaries/cif_core.dic
dictionary named 'cif_core.dic' version 2.4.2 from 2011-04-26.

Automatic conversion script
Id: cif_fix_values 2281 2013-09-26 08:29:07Z andrius 
;
_cod_original_sg_symbol_Hall P2c-2n
_cod_original_sg_symbol_H-M Pna2(1)
_cod_database_code 4121591

loop_
_symmetry_equiv_pos_as_xyz
'x, y, z'
'-x, -y, z+1/2'
'x+1/2, -y+1/2, z'
'-x+1/2, y+1/2, z+1/2'

loop_
_atom_site_label
_atom_site_type_symbol
_atom_site_fract_x
_atom_site_fract_y
_atom_site_fract_z
_atom_site_U_iso_or_equiv
_atom_site_adp_type
_atom_site_occupancy
_atom_site_symmetry_multiplicity
_atom_site_calc_flag
_atom_site_refinement_flags
S1 S 0.11464(2) 0.95927(3) 0.05771(19) 0.02280(14) Uani 1 1 d .
S2 S 0.39066(2) 0.96690(3) -0.98174(18) 0.02004(13) Uani 1 1 d .
O1 O 0.23585(7) 0.84822(9) -0.5463(4) 0.0251(4) Uani 1 1 d .
O2 O 0.06764(7) 1.15467(10) 0.5072(4) 0.0250(3) Uani 1 1 d .
O3 O 0.17840(7) 1.19232(9) 0.1893(4) 0.0221(3) Uani 1 1 d .
O4 O 0.38835(7) 1.21117(9) -0.7829(4) 0.0220(4) Uani 1 1 d .
O5 O 0.47696(7) 1.17676(9) -1.2105(4) 0.0246(3) Uani 1 1 d .
N1 N 0.20396(8) 0.89439(11) -0.3513(5) 0.0220(4) Uani 1 1 d .
N2 N 0.28261(8) 0.89775(11) -0.6669(5) 0.0218(4) Uani 1 1 d .
C1 C 0.43545(11) 1.27288(14) -0.8701(6) 0.0277(5) Uani 1 1 d .
H1A H 0.4745 1.2645 -0.7650 0.033 Uiso 1 1 calc R
H1B H 0.4200 1.3329 -0.8380 0.033 Uiso 1 1 calc R
C2 C 0.44977(11) 1.26160(14) -1.1600(6) 0.0269(5) Uani 1 1 d .
H2A H 0.4105 1.2681 -1.2648 0.032 Uiso 1 1 calc R
H2B H 0.4796 1.3075 -1.2181 0.032 Uiso 1 1 calc R
C3 C 0.44156(9) 1.11242(13) -1.0940(5) 0.0186(4) Uani 1 1 d .
C4 C 0.44315(9) 1.02700(13) -1.1673(5) 0.0209(4) Uani 1 1 d .
H4 H 0.4697 1.0038 -1.3025 0.025 Uiso 1 1 calc R
C5 C 0.39832(9) 1.12953(13) -0.8829(5) 0.0183(4) Uani 1 1 d .
C6 C 0.36563(9) 1.05665(13) -0.7992(5) 0.0177(4) Uani 1 1 d .
C7 C 0.31698(9) 1.05166(12) -0.5961(5) 0.0172(4) Uani 1 1 d .
C8 C 0.30160(9) 1.12044(12) -0.4320(5) 0.0186(4) Uani 1 1 d .
H8 H 0.3241 1.1735 -0.4551 0.022 Uiso 1 1 calc R
C9 C 0.25451(9) 1.11757(14) -0.2306(5) 0.0188(4) Uani 1 1 d .
H9 H 0.2490 1.1676 -0.1215 0.023 Uiso 1 1 calc R
C10 C 0.21629(9) 1.04647(12) -0.1842(5) 0.0177(4) Uani 1 1 d .
C11 C 0.23039(10) 0.97239(13) -0.3498(5) 0.0176(4) Uani 1 1 d .
C12 C 0.27965(9) 0.97432(13) -0.5479(5) 0.0164(4) Uani 1 1 d .
C13 C 0.16569(9) 1.04674(12) 0.0127(5) 0.0177(4) Uani 1 1 d .
C14 C 0.14745(9) 1.11412(13) 0.1768(5) 0.0177(4) Uani 1 1 d .
C15 C 0.14127(11) 1.25956(13) 0.3159(5) 0.0252(5) Uani 1 1 d .
H15A H 0.1086 1.2805 0.1901 0.030 Uiso 1 1 calc R
H15B H 0.1689 1.3095 0.3615 0.030 Uiso 1 1 calc R
C16 C 0.11007(10) 1.22623(14) 0.5643(6) 0.0247(5) Uani 1 1 d .
H16A H 0.1428 1.2065 0.6915 0.030 Uiso 1 1 calc R
H16B H 0.0861 1.2742 0.6494 0.030 Uiso 1 1 calc R
C17 C 0.09361(10) 1.09527(13) 0.3350(5) 0.0210(4) Uani 1 1 d .
C18 C 0.07050(10) 1.01393(14) 0.2909(6) 0.0253(5) Uani 1 1 d .
H18 H 0.0345 0.9903 0.3779 0.030 Uiso 1 1 calc R

loop_
_atom_site_aniso_label
_atom_site_aniso_U_11
_atom_site_aniso_U_22
_atom_site_aniso_U_33
_atom_site_aniso_U_23
_atom_site_aniso_U_13
_atom_site_aniso_U_12
S1 0.0239(2) 0.0182(2) 0.0262(3) -0.0035(2) 0.0059(2) -0.00585(18)
S2 0.0209(2) 0.0152(2) 0.0241(3) -0.0030(2) 0.0034(2) 0.00159(16)
O1 0.0285(7) 0.0157(7) 0.0311(9) -0.0050(7) 0.0074(7) -0.0023(6)
O2 0.0245(7) 0.0233(7) 0.0273(9) -0.0047(7) 0.0084(7) 0.0026(6)
O3 0.0252(7) 0.0151(7) 0.0262(8) -0.0051(7) 0.0069(7) -0.0020(5)
O4 0.0255(7) 0.0144(7) 0.0262(9) -0.0039(7) 0.0093(6) -0.0022(5)
O5 0.0252(7) 0.0186(7) 0.0299(9) 0.0001(7) 0.0112(7) 0.0002(6)
N1 0.0254(8) 0.0159(8) 0.0246(10) -0.0032(8) 0.0055(8) -0.0011(7)
N2 0.0231(9) 0.0155(8) 0.0267(10) -0.0014(8) 0.0022(8) -0.0023(7)
C1 0.0274(11) 0.0193(10) 0.0364(14) -0.0033(10) 0.0092(10) -0.0073(8)
C2 0.0293(11) 0.0181(10) 0.0334(14) 0.0024(10) 0.0093(11) 0.0002(9)
C3 0.0152(9) 0.0190(9) 0.0215(11) 0.0017(9) 0.0025(8) 0.0014(7)
C4 0.0183(9) 0.0224(10) 0.0222(11) -0.0008(9) 0.0054(9) 0.0015(8)
C5 0.0178(9) 0.0159(9) 0.0211(11) -0.0019(8) -0.0004(8) 0.0031(7)
C6 0.0174(9) 0.0171(9) 0.0186(10) -0.0029(8) -0.0007(8) 0.0016(7)
C7 0.0177(9) 0.0153(9) 0.0186(10) -0.0002(8) 0.0000(8) -0.0001(7)
C8 0.0183(8) 0.0150(8) 0.0224(11) -0.0019(9) 0.0011(9) -0.0026(7)
C9 0.0205(10) 0.0163(10) 0.0197(11) -0.0037(8) 0.0017(8) 0.0001(7)
C10 0.0178(9) 0.0162(9) 0.0192(10) -0.0012(9) -0.0003(8) -0.0002(7)
C11 0.0178(9) 0.0149(9) 0.0201(11) -0.0004(8) -0.0005(8) 0.0006(7)
C12 0.0176(9) 0.0158(9) 0.0159(11) -0.0009(8) -0.0009(8) 0.0017(7)
C13 0.0180(8) 0.0163(9) 0.0187(11) 0.0007(9) 0.0018(8) -0.0010(7)
C14 0.0193(9) 0.0141(9) 0.0199(10) 0.0009(8) -0.0001(8) -0.0014(7)
C15 0.0320(11) 0.0177(10) 0.0259(12) -0.0046(10) 0.0066(10) 0.0019(9)
C16 0.0268(10) 0.0217(10) 0.0255(13) -0.0035(10) 0.0029(10) 0.0029(8)
C17 0.0211(9) 0.0219(10) 0.0199(11) 0.0010(9) 0.0032(9) 0.0025(8)
C18 0.0225(10) 0.0250(11) 0.0285(13) -0.0006(10) 0.0082(10) -0.0032(8)

loop_
_atom_type_symbol
_atom_type_description
_atom_type_scat_dispersion_real
_atom_type_scat_dispersion_imag
_atom_type_scat_source
C C 0.0033 0.0016 'International Tables Vol C Tables 4.2.6.8 and 6.1.1.4'
H H 0.0000 0.0000 'International Tables Vol C Tables 4.2.6.8 and 6.1.1.4'
N N 0.0061 0.0033 'International Tables Vol C Tables 4.2.6.8 and 6.1.1.4'
O O 0.0106 0.0060 'International Tables Vol C Tables 4.2.6.8 and 6.1.1.4'
S S 0.1246 0.1234 'International Tables Vol C Tables 4.2.6.8 and 6.1.1.4'

loop_
_geom_angle_atom_site_label_1
_geom_angle_atom_site_label_2
_geom_angle_atom_site_label_3
_geom_angle
C18 S1 C13 92.92(11)
C4 S2 C6 93.33(10)
N1 O1 N2 112.14(15)
C17 O2 C16 112.28(16)
C14 O3 C15 112.62(16)
C5 O4 C1 112.52(16)
C3 O5 C2 110.82(16)
C11 N1 O1 105.09(17)
C12 N2 O1 104.85(17)
O4 C1 C2 111.0(2)
O4 C1 H1A 109.4
C2 C1 H1A 109.4
O4 C1 H1B 109.4
C2 C1 H1B 109.4
H1A C1 H1B 108.0
O5 C2 C1 110.8(2)
O5 C2 H2A 109.5
C1 C2 H2A 109.5
O5 C2 H2B 109.5
C1 C2 H2B 109.5
H2A C2 H2B 108.1
C4 C3 O5 124.36(19)
C4 C3 C5 113.20(19)
O5 C3 C5 122.44(18)
C3 C4 S2 110.73(17)
C3 C4 H4 124.6
S2 C4 H4 124.6
O4 C5 C6 123.60(19)
O4 C5 C3 122.79(18)
C6 C5 C3 113.55(18)
C5 C6 C7 127.76(19)
C5 C6 S2 109.18(16)
C7 C6 S2 123.05(15)
C8 C7 C12 113.51(18)
C8 C7 C6 123.18(18)
C12 C7 C6 123.31(18)
C7 C8 C9 124.56(18)
C7 C8 H8 117.7
C9 C8 H8 117.7
C10 C9 C8 123.9(2)
C10 C9 H9 118.1
C8 C9 H9 118.1
C9 C10 C11 113.89(19)
C9 C10 C13 122.99(19)
C11 C10 C13 123.11(18)
N1 C11 C10 129.1(2)
N1 C11 C12 108.76(18)
C10 C11 C12 122.16(18)
N2 C12 C11 109.16(18)
N2 C12 C7 128.95(19)
C11 C12 C7 121.89(18)
C14 C13 C10 127.87(18)
C14 C13 S1 109.08(15)
C10 C13 S1 122.93(15)
O3 C14 C13 123.40(19)
O3 C14 C17 122.57(19)
C13 C14 C17 114.03(18)
O3 C15 C16 111.23(18)
O3 C15 H15A 109.4
C16 C15 H15A 109.4
O3 C15 H15B 109.4
C16 C15 H15B 109.4
H15A C15 H15B 108.0
O2 C16 C15 111.6(2)
O2 C16 H16A 109.3
C15 C16 H16A 109.3
O2 C16 H16B 109.3
C15 C16 H16B 109.3
H16A C16 H16B 108.0
C18 C17 O2 124.6(2)
C18 C17 C14 112.7(2)
O2 C17 C14 122.66(18)
C17 C18 S1 111.29(17)
C17 C18 H18 124.4
S1 C18 H18 124.4

loop_
_geom_bond_atom_site_label_1
_geom_bond_atom_site_label_2
_geom_bond_distance
S1 C18 1.716(3)
S1 C13 1.738(2)
S2 C4 1.718(2)
S2 C6 1.736(2)
O1 N1 1.384(2)
O1 N2 1.387(2)
O2 C17 1.371(3)
O2 C16 1.447(3)
O3 C14 1.368(2)
O3 C15 1.444(2)
O4 C5 1.365(2)
O4 C1 1.443(2)
O5 C3 1.370(2)
O5 C2 1.445(3)
N1 C11 1.321(3)
N2 C12 1.319(3)
C1 C2 1.496(4)
C1 H1A 0.9900
C1 H1B 0.9900
C2 H2A 0.9900
C2 H2B 0.9900
C3 C4 1.361(3)
C3 C5 1.425(3)
C4 H4 0.9500
C5 C6 1.380(3)
C6 C7 1.452(3)
C7 C8 1.377(3)
C7 C12 1.446(3)
C8 C9 1.421(3)
C8 H8 0.9500
C9 C10 1.378(3)
C9 H9 0.9500
C10 C11 1.439(3)
C10 C13 1.458(3)
C11 C12 1.441(3)
C13 C14 1.376(3)
C14 C17 1.419(3)
C15 C16 1.500(3)
C15 H15A 0.9900
C15 H15B 0.9900
C16 H16A 0.9900
C16 H16B 0.9900
C17 C18 1.358(3)
C18 H18 0.9500

loop_
_geom_torsion_atom_site_label_1
_geom_torsion_atom_site_label_2
_geom_torsion_atom_site_label_3
_geom_torsion_atom_site_label_4
_geom_torsion
N2 O1 N1 C11 0.1(2)
N1 O1 N2 C12 -0.2(2)
C5 O4 C1 C2 42.8(3)
C3 O5 C2 C1 49.4(3)
O4 C1 C2 O5 -63.5(2)
C2 O5 C3 C4 159.6(2)
C2 O5 C3 C5 -19.7(3)
O5 C3 C4 S2 -178.31(18)
C5 C3 C4 S2 1.0(3)
C6 S2 C4 C3 -0.25(19)
C1 O4 C5 C6 170.2(2)
C1 O4 C5 C3 -13.0(3)
C4 C3 C5 O4 -178.6(2)
O5 C3 C5 O4 0.8(3)
C4 C3 C5 C6 -1.5(3)
O5 C3 C5 C6 177.8(2)
O4 C5 C6 C7 -0.8(4)
C3 C5 C6 C7 -177.8(2)
O4 C5 C6 S2 178.27(17)
C3 C5 C6 S2 1.2(2)
C4 S2 C6 C5 -0.56(18)
C4 S2 C6 C7 178.54(19)
C5 C6 C7 C8 -8.1(4)
S2 C6 C7 C8 173.02(17)
C5 C6 C7 C12 171.4(2)
S2 C6 C7 C12 -7.5(3)
C12 C7 C8 C9 0.8(3)
C6 C7 C8 C9 -179.7(2)
C7 C8 C9 C10 -3.3(3)
C8 C9 C10 C11 3.1(3)
C8 C9 C10 C13 -176.2(2)
O1 N1 C11 C10 -179.3(2)
O1 N1 C11 C12 -0.1(2)
C9 C10 C11 N1 178.3(2)
C13 C10 C11 N1 -2.4(4)
C9 C10 C11 C12 -0.9(3)
C13 C10 C11 C12 178.42(19)
O1 N2 C12 C11 0.1(2)
O1 N2 C12 C7 -179.2(2)
N1 C11 C12 N2 0.0(3)
C10 C11 C12 N2 179.3(2)
N1 C11 C12 C7 179.3(2)
C10 C11 C12 C7 -1.4(3)
C8 C7 C12 N2 -179.4(2)
C6 C7 C12 N2 1.1(4)
C8 C7 C12 C11 1.4(3)
C6 C7 C12 C11 -178.1(2)
C9 C10 C13 C14 0.6(4)
C11 C10 C13 C14 -178.6(2)
C9 C10 C13 S1 176.19(18)
C11 C10 C13 S1 -3.1(3)
C18 S1 C13 C14 0.15(18)
C18 S1 C13 C10 -176.14(19)
C15 O3 C14 C13 163.9(2)
C15 O3 C14 C17 -16.6(3)
C10 C13 C14 O3 -4.3(4)
S1 C13 C14 O3 179.64(17)
C10 C13 C14 C17 176.2(2)
S1 C13 C14 C17 0.1(2)
C14 O3 C15 C16 44.7(3)
C17 O2 C16 C15 44.5(2)
O3 C15 C16 O2 -60.8(2)
C16 O2 C17 C18 165.5(2)
C16 O2 C17 C14 -16.3(3)
O3 C14 C17 C18 -179.9(2)
C13 C14 C17 C18 -0.4(3)
O3 C14 C17 O2 1.7(3)
C13 C14 C17 O2 -178.78(19)
O2 C17 C18 S1 178.85(19)
C14 C17 C18 S1 0.5(3)
C13 S1 C18 C17 -0.4(2)
